data_1573324
loop_
_publ_author_name
'McNelly, Alice G.'
'Christensen, Kirsten E.'
'Thompson, Amber L.'

_journal_coeditor_code OO2005
_journal_paper_doi 10.1107/S2056989024006972
_journal_year 2024
_chemical_absolute_configuration ad
_chemical_formula_iupac '[Ag (C5 H5 N)4] (Sb F6)'
_chemical_formula_moiety 'C20 H20 Ag N4 +, F6 Sb -'
_chemical_formula_sum 'C20 H20 Ag F6 N4 Sb'
_chemical_formula_weight 660.01
_chemical_melting_point ?
_chemical_name_systematic
;
Tetrapyridinesilver(I) hexafluoroantimonate
;
_space_group_IT_number 82
_space_group_name_Hall 'I -4'
_space_group_name_H-M_alt 'I -4'
_symmetry_cell_setting tetragonal
_symmetry_space_group_name_Hall 'I -4'
_symmetry_space_group_name_H-M 'I -4'
_atom_sites_solution_hydrogens difmap
_atom_sites_solution_primary other
_audit_creation_method 'CRYSTALS_ver_build_8202 '
_cell_angle_alpha 90
_cell_angle_beta 90
_cell_angle_gamma 90
_cell_formula_units_Z 2
_cell_length_a 13.38250(10)
_cell_length_b 13.38250(10)
_cell_length_c 6.88470(10)
_cell_measurement_reflns_used 4713
_cell_measurement_temperature 300
_cell_measurement_theta_max 75.23
_cell_measurement_theta_min 4.65
_cell_volume 1232.99(2)
_computing_cell_refinement
;
CrysAlisPro (Rigaku OD, 2022)
;
_computing_data_collection
;
CrysAlis PRO (Rigaku OD, 2022)
;
_computing_data_reduction
;
CrysAlisPro (Rigaku OD, 2022)
;
_computing_molecular_graphics
;
CAMERON (Watkin <i>et al.</i>,  1996)
;
_computing_publication_material
;
CRYSTALS (Betteridge <i>et al.</i>,  2003)
;
_computing_structure_refinement
;
CRYSTALS (Betteridge <i>et al.</i>,  2003)
;
_computing_structure_solution 'Refinement of model from I at 300 K'
_diffrn_ambient_temperature 300
_diffrn_measured_fraction_theta_full 0.999
_diffrn_measured_fraction_theta_max 0.999
_diffrn_measurement_device Area
_diffrn_measurement_device_type 'Oxford Diffraction SuperNova A'
_diffrn_measurement_method \w
_diffrn_radiation_monochromator 'focussing mirrors'
_diffrn_radiation_type 'Cu K\a'
_diffrn_radiation_wavelength 1.54184
_diffrn_reflns_av_R_equivalents 0.053
_diffrn_reflns_av_unetI/netI 0.049
_diffrn_reflns_limit_h_max 16
_diffrn_reflns_limit_h_min -16
_diffrn_reflns_limit_k_max 16
_diffrn_reflns_limit_k_min -16
_diffrn_reflns_limit_l_max 8
_diffrn_reflns_limit_l_min -6
_diffrn_reflns_number 5859
_diffrn_reflns_theta_full 75.380
_diffrn_reflns_theta_max 75.380
_diffrn_reflns_theta_min 4.673
_diffrn_standards_number 0
_exptl_absorpt_coefficient_mu 15.603
_exptl_absorpt_correction_T_max 0.394
_exptl_absorpt_correction_T_min 0.012
_exptl_absorpt_correction_type gaussian
_exptl_absorpt_process_details
;
(CrysAlisPro; Rigaku OD, 2022)
;
_exptl_crystal_colour clear_pale_colourless
_exptl_crystal_density_diffrn 1.778
_exptl_crystal_density_method 'not measured'
_exptl_crystal_description block
_exptl_crystal_F_000 640
_exptl_crystal_size_max 0.25
_exptl_crystal_size_mid 0.20
_exptl_crystal_size_min 0.05
_refine_diff_density_max 0.27
_refine_diff_density_min -0.73
_refine_ls_abs_structure_details
;
Parsons <i>et al.</i> (2013),
471 Friedel Pairs
;
_refine_ls_abs_structure_Flack -0.022(17)
_refine_ls_extinction_method None
_refine_ls_goodness_of_fit_ref 1.0047
_refine_ls_hydrogen_treatment constr
_refine_ls_matrix_type full
_refine_ls_number_parameters 73
_refine_ls_number_reflns 1286
_refine_ls_number_restraints 0
_refine_ls_R_factor_all 0.0478
_refine_ls_R_factor_gt 0.0477
_refine_ls_shift/su_max 0.0005680
_refine_ls_shift/su_mean 0.0000490
_refine_ls_structure_factor_coef Fsqd
_refine_ls_weighting_details
;
 Method= Modified Sheldrick
 w=1/[\s^2^(F^2^) + ( 0.11P)^2^ + 0.34P]
 ,where P=(max(Fo^2^,0) + 2Fc^2^)/3
;
_refine_ls_weighting_scheme calc
_refine_ls_wR_factor_all 0.1316
_refine_ls_wR_factor_gt 0.1315
_refine_ls_wR_factor_ref 0.1316
_reflns_number_gt 1281
_reflns_number_total 1286
_reflns_threshold_expression I>2.0\s(I)
_cod_data_source_file oo2005.cif
_cod_data_source_block II-300K
_cod_depositor_comments
;
The following automatic conversions were performed:

data item '_chemical_melting_point' value 'not measured' was changed
to '?' -- the value is undefined or not given.

Automatic conversion script
Id: cif_fix_values 8170 2020-07-09 18:12:32Z antanas 
;
_cod_original_cell_volume 1232.99(3)
_cod_original_sg_symbol_H-M 'I -4 '
_cod_database_code 1573324

loop_
_symmetry_equiv_pos_as_xyz
x,y,z
x+1/2,y+1/2,z+1/2
y,-x,-z
y+1/2,-x+1/2,-z+1/2
-x,-y,z
-x+1/2,-y+1/2,z+1/2
-y,x,-z
-y+1/2,x+1/2,-z+1/2

loop_
_atom_site_type_symbol
_atom_site_label
_atom_site_fract_x
_atom_site_fract_y
_atom_site_fract_z
_atom_site_U_iso_or_equiv
_atom_site_adp_type
_atom_site_occupancy
_atom_site_disorder_assembly
_atom_site_disorder_group
Ag Ag1 0.5000 0.5000 0.5000 0.1126 Uani 1.0000 . .
N N1 0.3792(5) 0.5787(5) 0.6882(11) 0.0930 Uani 1.0000 . .
C C11 0.4043(6) 0.6419(8) 0.8286(16) 0.1051 Uani 1.0000 . .
C C12 0.3377(9) 0.6818(10) 0.9521(19) 0.1247 Uani 1.0000 . .
C C13 0.2384(9) 0.6589(9) 0.9356(19) 0.1200 Uani 1.0000 . .
C C14 0.2110(7) 0.5962(8) 0.788(2) 0.1162 Uani 1.0000 . .
C C15 0.2815(6) 0.5573(7) 0.6658(17) 0.1041 Uani 1.0000 . .
Sb Sb1 0.0000 0.5000 0.2500 0.0747 Uani 1.0000 . .
F F1 -0.0202(7) 0.3634(4) 0.241(2) 0.1602 Uani 1.0000 . .
F F2 0.0000 0.5000 0.5220(11) 0.1412 Uani 1.0000 . .
H H111 0.4712 0.6581 0.8442 0.1228 Uiso 1.0000 . .
H H121 0.3593 0.7260 1.0471 0.1460 Uiso 1.0000 . .
H H131 0.1927 0.6855 1.0236 0.1440 Uiso 1.0000 . .
H H141 0.1443 0.5789 0.7713 0.1399 Uiso 1.0000 . .
H H151 0.2615 0.5158 0.5654 0.1219 Uiso 1.0000 . .

loop_
_atom_site_aniso_label
_atom_site_aniso_U_11
_atom_site_aniso_U_22
_atom_site_aniso_U_33
_atom_site_aniso_U_12
_atom_site_aniso_U_13
_atom_site_aniso_U_23
Ag1 0.0990(5) 0.0990(5) 0.1398(11) 0.0000 0.0000 0.0000
N1 0.078(3) 0.091(3) 0.110(5) -0.006(3) -0.003(2) -0.003(3)
C11 0.086(4) 0.108(5) 0.122(6) -0.008(4) -0.009(4) -0.014(4)
C12 0.128(7) 0.133(8) 0.114(7) 0.001(6) -0.006(6) -0.024(6)
C13 0.118(6) 0.116(6) 0.125(7) 0.011(5) 0.024(6) 0.002(5)
C14 0.084(4) 0.128(6) 0.137(12) -0.005(4) 0.010(5) 0.018(6)
C15 0.086(4) 0.103(5) 0.123(6) -0.013(4) -0.010(4) -0.002(4)
Sb1 0.0768(3) 0.0768(3) 0.0707(3) 0.0000 0.0000 0.0000
F1 0.225(8) 0.083(2) 0.173(6) -0.021(3) 0.012(9) -0.013(5)
F2 0.188(12) 0.148(10) 0.088(3) 0.025(10) 0.0000 0.0000

loop_
_atom_type_symbol
_atom_type_scat_Cromer_Mann_a1
_atom_type_scat_Cromer_Mann_a2
_atom_type_scat_Cromer_Mann_a3
_atom_type_scat_Cromer_Mann_a4
_atom_type_scat_Cromer_Mann_b1
_atom_type_scat_Cromer_Mann_b2
_atom_type_scat_Cromer_Mann_b3
_atom_type_scat_Cromer_Mann_b4
_atom_type_scat_Cromer_Mann_c
_atom_type_scat_dispersion_real
_atom_type_scat_dispersion_imag
_atom_type_scat_source
C 2.3100 1.0200 1.5886 0.8650 20.8439 10.2075 0.5687 51.6512 0.2156 0.0181 0.0091 'International Tables Vol C 4.2.6.8 and 6.1.1.4'
H 0.4930 0.3229 0.1402 0.0408 10.5109 26.1257 3.1424 57.7998 0.0030 0.0000 0.0000 'International Tables Vol C 4.2.6.8 and 6.1.1.4'
Ag 19.2808 16.6885 4.8045 1.0463 0.6446 7.4726 24.6605 99.8156 5.1790 0.1306 4.2820 'International Tables Vol C 4.2.6.8 and 6.1.1.4'
F 3.5392 2.6412 1.5170 1.0243 10.2825 4.2944 0.2615 26.1476 0.2776 0.0727 0.0534 'International Tables Vol C 4.2.6.8 and 6.1.1.4'
N 12.2126 3.1322 2.0125 1.1663 0.0057 9.8933 28.9975 0.5826 -11.5290 0.0311 0.0180 'International Tables Vol C 4.2.6.8 and 6.1.1.4'
Sb 19.6418 19.0455 5.0371 2.6827 5.3034 0.4607 27.9074 75.2825 4.5909 -0.0562 5.8946 'International Tables Vol C 4.2.6.8 and 6.1.1.4'

loop_
_exptl_crystal_face_index_h
_exptl_crystal_face_index_k
_exptl_crystal_face_index_l
_exptl_crystal_face_perp_dist
2 3 1 0.0900
-2 -3 -1 0.1000
2 0 -1 0.0800
-2 0 1 0.1100
6 -5 1 0.0600
-6 5 -1 0.0100
1 2 0 0.0900
1 -4 0 0.0900
2 0 1 0.1100
2 -5 1 0.1000
2 -5 -1 0.1000

loop_
_geom_angle_atom_site_label_1
_geom_angle_atom_site_label_2
_geom_angle_atom_site_label_3
_geom_angle_site_symmetry_1
_geom_angle_site_symmetry_2
_geom_angle_site_symmetry_3
_geom_angle
_geom_angle_publ_flag
N1 Ag1 N1 5_665 . 3_566 108.10(18) yes
N1 Ag1 N1 5_665 . 7_656 108.10(18) yes
N1 Ag1 N1 3_566 . 7_656 112.2(4) yes
N1 Ag1 N1 5_665 . . 112.2(4) yes
N1 Ag1 N1 3_566 . . 108.10(18) yes
N1 Ag1 N1 7_656 . . 108.10(18) yes
Ag1 N1 C11 . . . 121.3(5) yes
Ag1 N1 C15 . . . 121.0(6) yes
C11 N1 C15 . . . 117.6(8) yes
N1 C11 C12 . . . 123.2(9) yes
N1 C11 H111 . . . 118.5 no
C12 C11 H111 . . . 118.3 no
C11 C12 C13 . . . 120.1(11) yes
C11 C12 H121 . . . 119.6 no
C13 C12 H121 . . . 120.3 no
C12 C13 C14 . . . 117.4(10) yes
C12 C13 H131 . . . 119.9 no
C14 C13 H131 . . . 122.7 no
C13 C14 C15 . . . 120.3(9) yes
C13 C14 H141 . . . 120.1 no
C15 C14 H141 . . . 119.6 no
C14 C15 N1 . . . 121.3(9) yes
C14 C15 H151 . . . 119.1 no
N1 C15 H151 . . . 119.6 no
F2 Sb1 F1 4_455 . 8_555 92.0(5) yes
F2 Sb1 F1 4_455 . 4_455 92.0(5) yes
F1 Sb1 F1 8_555 . 4_455 176.1(10) yes
F2 Sb1 F1 4_455 . 5_565 88.0(5) yes
F1 Sb1 F1 8_555 . 5_565 90.07(3) yes
F1 Sb1 F1 4_455 . 5_565 90.07(3) yes
F2 Sb1 F1 4_455 . . 88.0(5) yes
F1 Sb1 F1 8_555 . . 90.07(3) yes
F1 Sb1 F1 4_455 . . 90.07(3) yes
F1 Sb1 F1 5_565 . . 176.1(10) yes
F2 Sb1 F2 4_455 . . 179.99 yes
F1 Sb1 F2 8_555 . . 88.0(5) yes
F1 Sb1 F2 4_455 . . 88.0(5) yes
F1 Sb1 F2 5_565 . . 92.0(5) yes
F1 Sb1 F2 . . . 92.0(5) yes

loop_
_geom_bond_atom_site_label_1
_geom_bond_atom_site_label_2
_geom_bond_site_symmetry_1
_geom_bond_site_symmetry_2
_geom_bond_distance
_geom_bond_publ_flag
Ag1 N1 . 5_665 2.324(7) yes
Ag1 N1 . 3_566 2.324(7) yes
Ag1 N1 . 7_656 2.324(7) yes
Ag1 N1 . . 2.324(7) yes
N1 C11 . . 1.328(12) yes
N1 C15 . . 1.347(10) yes
C11 C12 . . 1.342(15) yes
C11 H111 . . 0.927 no
C12 C13 . . 1.368(17) yes
C12 H121 . . 0.928 no
C13 C14 . . 1.370(18) yes
C13 H131 . . 0.932 no
C14 C15 . . 1.366(15) yes
C14 H141 . . 0.929 no
C15 H151 . . 0.926 no
Sb1 F2 . 4_455 1.872(8) yes
Sb1 F1 . 8_555 1.849(5) yes
Sb1 F1 . 4_455 1.849(5) yes
Sb1 F1 . 5_565 1.849(5) yes
Sb1 F1 . . 1.849(5) yes
Sb1 F2 . . 1.872(8) yes
